data_4505798
loop_
_publ_author_name
'Bu, Xian-He'
'Hou, Wen-Feng'
'Du, Miao'
'Chen, Wei'
'Zhang, Ruo-Hua'

_publ_section_title
;
 Varying the Frameworks of Novel Silver(I) Coordination Polymers with
 Thioethers by Altering the Backbone or Terminal Groups of Ligands
;
_journal_issue 4
_journal_name_full 'Crystal Growth &amp; Design'
_journal_page_first 303
_journal_paper_doi 10.1021/cg025510e
_journal_volume 2
_journal_year 2002
_chemical_formula_sum 'C34 H40 Ag Cl O4 S4'
_chemical_formula_weight 784.22
_chemical_name_systematic
; 
 ? 
;
_space_group_IT_number 7
_symmetry_cell_setting monoclinic
_symmetry_space_group_name_Hall 'P -2yac'
_symmetry_space_group_name_H-M 'P 1 n 1'
_atom_sites_solution_hydrogens geom
_atom_sites_solution_primary direct
_atom_sites_solution_secondary difmap
_audit_creation_method SHELXL-97
_cell_angle_alpha 90.00
_cell_angle_beta 103.533(3)
_cell_angle_gamma 90.00
_cell_formula_units_Z 2
_cell_length_a 9.2013(14)
_cell_length_b 10.1824(17)
_cell_length_c 19.267(3)
_cell_measurement_temperature 298(2)
_cell_volume 1755.0(5)
_computing_cell_refinement 'Bruker SMART'
_computing_data_collection 'Bruker SMART'
_computing_data_reduction 'Bruker SHELXTL'
_computing_molecular_graphics 'Bruker SHELXTL'
_computing_publication_material 'Bruker SHELXTL'
_computing_structure_refinement 'SHELXL-97 (Sheldrick, 1997)'
_computing_structure_solution 'SHELXS-97 (Sheldrick, 1990)'
_diffrn_ambient_temperature 298(2)
_diffrn_measured_fraction_theta_full 0.999
_diffrn_measured_fraction_theta_max 0.999
_diffrn_measurement_device_type 'CCD area detector'
_diffrn_measurement_method 'phi and omega scans'
_diffrn_radiation_monochromator graphite
_diffrn_radiation_source 'fine-focus sealed tube'
_diffrn_radiation_type MoK\a
_diffrn_radiation_wavelength 0.71073
_diffrn_reflns_av_R_equivalents 0.0173
_diffrn_reflns_av_sigmaI/netI 0.0204
_diffrn_reflns_limit_h_max 10
_diffrn_reflns_limit_h_min -10
_diffrn_reflns_limit_k_max 9
_diffrn_reflns_limit_k_min -12
_diffrn_reflns_limit_l_max 22
_diffrn_reflns_limit_l_min -20
_diffrn_reflns_number 7059
_diffrn_reflns_theta_full 25.03
_diffrn_reflns_theta_max 25.03
_diffrn_reflns_theta_min 2.00
_exptl_absorpt_coefficient_mu 0.924
_exptl_absorpt_correction_type sadabs
_exptl_crystal_density_diffrn 1.484
_exptl_crystal_density_method 'not measured'
_exptl_crystal_F_000 808
_exptl_crystal_size_max 0.20
_exptl_crystal_size_mid 0.15
_exptl_crystal_size_min 0.10
_refine_diff_density_max 0.673
_refine_diff_density_min -0.482
_refine_diff_density_rms 0.076
_refine_ls_abs_structure_details 'Flack H D (1983), Acta Cryst. A39, 876-881'
_refine_ls_abs_structure_Flack -0.01(2)
_refine_ls_extinction_method none
_refine_ls_goodness_of_fit_ref 1.045
_refine_ls_hydrogen_treatment mixed
_refine_ls_matrix_type full
_refine_ls_number_parameters 397
_refine_ls_number_reflns 4776
_refine_ls_number_restraints 2
_refine_ls_restrained_S_all 1.044
_refine_ls_R_factor_all 0.0322
_refine_ls_R_factor_gt 0.0306
_refine_ls_shift/su_max 0.243
_refine_ls_shift/su_mean 0.019
_refine_ls_structure_factor_coef Fsqd
_refine_ls_weighting_details 'calc w=1/[\s^2^(Fo^2^)+(0.0636P)^2^+0.0000P] where P=(Fo^2^+2Fc^2^)/3'
_refine_ls_weighting_scheme calc
_refine_ls_wR_factor_gt 0.0832
_refine_ls_wR_factor_ref 0.0847
_reflns_number_gt 4563
_reflns_number_total 4776
_reflns_threshold_expression >2sigma(I)
_cod_data_source_file cg025510e_s3.cif
_cod_data_source_block 3
_cod_depositor_comments
;
The following automatic conversions were performed:

'_symmetry_cell_setting' value 'Monoclinic' changed to 'monoclinic'
according to /home/saulius/struct/CIF-dictionaries/cif_core.dic
dictionary named 'cif_core.dic' version 2.4.1 from 2010-06-29.

Automatic conversion script
Id: cif_fix_values 1715 2011-07-08 13:25:40Z adriana 
;
_cod_original_sg_symbol_H-M Pn
_cod_database_code 4505798

loop_
_symmetry_equiv_pos_as_xyz
'x, y, z'
'x+1/2, -y, z+1/2'

loop_
_atom_site_label
_atom_site_type_symbol
_atom_site_fract_x
_atom_site_fract_y
_atom_site_fract_z
_atom_site_U_iso_or_equiv
_atom_site_adp_type
_atom_site_occupancy
_atom_site_symmetry_multiplicity
_atom_site_calc_flag
_atom_site_refinement_flags
Ag1 Ag 0.456774(18) 0.18971(3) 1.026113(14) 0.05079(11) Uani 1 1 d .
S1 S 0.41964(11) 0.19297(9) 1.15959(6) 0.0419(2) Uani 1 1 d .
S2 S 0.65541(11) 0.00512(10) 1.03846(6) 0.0467(2) Uani 1 1 d .
S3 S 0.18984(12) 0.16133(10) 0.94166(6) 0.0482(2) Uani 1 1 d .
S4 S 0.52301(13) 0.43480(10) 1.01629(6) 0.0534(3) Uani 1 1 d .
C1 C 0.2945(5) 0.3277(4) 1.1697(3) 0.0512(10) Uani 1 1 d .
H1A H 0.2850 0.3314 1.2187 0.061 Uiso 1 1 calc R
H1B H 0.3364 0.4104 1.1586 0.061 Uiso 1 1 calc R
C2 C 0.1405(5) 0.3079(4) 1.1199(3) 0.0537(11) Uani 1 1 d .
H2A H 0.0759 0.3795 1.1268 0.064 Uiso 1 1 calc R
H2B H 0.1503 0.3116 1.0709 0.064 Uiso 1 1 calc R
C3 C 0.0677(5) 0.1797(4) 1.1314(3) 0.0507(10) Uani 1 1 d .
H3A H 0.0647 0.1722 1.1812 0.061 Uiso 1 1 calc R
H3B H 0.1272 0.1075 1.1202 0.061 Uiso 1 1 calc R
C4 C 0.9082(5) 0.1692(4) 1.0848(3) 0.0505(10) Uani 1 1 d .
H4A H 0.8474 0.2395 1.0969 0.061 Uiso 1 1 calc R
H4B H 0.9104 0.1789 1.0350 0.061 Uiso 1 1 calc R
C5 C 0.8396(5) 0.0377(4) 1.0958(2) 0.0493(9) Uani 1 1 d .
H5A H 0.8321 0.0322 1.1452 0.059 Uiso 1 1 calc R
H5B H 0.9071 -0.0312 1.0883 0.059 Uiso 1 1 calc R
C6 C 0.1474(5) -0.0148(4) 0.9405(3) 0.0519(10) Uani 1 1 d .
H6A H 0.0917 -0.0325 0.9765 0.062 Uiso 1 1 calc R
H6B H 0.0834 -0.0369 0.8945 0.062 Uiso 1 1 calc R
C7 C 0.2803(5) -0.1015(4) 0.9538(3) 0.0502(10) Uani 1 1 d .
H7A H 0.3389 -0.0859 1.0019 0.060 Uiso 1 1 calc R
H7B H 0.3416 -0.0775 0.9211 0.060 Uiso 1 1 calc R
C8 C 0.2445(4) -0.2478(4) 0.9453(2) 0.0488(10) Uani 1 1 d .
H8A H 0.1707 -0.2705 0.9720 0.059 Uiso 1 1 calc R
H8B H 0.2027 -0.2677 0.8954 0.059 Uiso 1 1 calc R
C9 C 0.3842(5) -0.3282(4) 0.9722(3) 0.0532(11) Uani 1 1 d .
H9A H 0.4292 -0.3025 1.0209 0.064 Uiso 1 1 calc R
H9B H 0.4551 -0.3080 0.9435 0.064 Uiso 1 1 calc R
C10 C 0.3574(5) 0.5252(4) 0.9701(3) 0.0542(10) Uani 1 1 d .
H10A H 0.3289 0.4964 0.9208 0.065 Uiso 1 1 calc R
H10B H 0.2754 0.5057 0.9922 0.065 Uiso 1 1 calc R
C11 C 0.5983(4) 0.2467(4) 1.2083(2) 0.0422(8) Uani 1 1 d .
C12 C 0.6482(5) 0.3748(5) 1.2098(3) 0.0621(12) Uani 1 1 d .
H12A H 0.5842 0.4409 1.1877 0.074 Uiso 1 1 calc R
C13 C 0.7950(6) 0.4046(5) 1.2447(3) 0.0715(14) Uani 1 1 d .
H13A H 0.8284 0.4909 1.2460 0.086 Uiso 1 1 calc R
C14 C 0.8895(6) 0.3089(5) 1.2767(3) 0.0646(13) Uani 1 1 d .
H14A H 0.9877 0.3299 1.2990 0.078 Uiso 1 1 calc R
C15 C 0.8419(6) 0.1815(4) 1.2766(3) 0.0565(12) Uani 1 1 d .
H15A H 0.9078 0.1168 1.2990 0.068 Uiso 1 1 calc R
C16 C 0.6962(5) 0.1485(5) 1.2434(3) 0.0505(10) Uani 1 1 d .
H16A H 0.6633 0.0623 1.2442 0.061 Uiso 1 1 calc R
C17 C 0.7017(4) -0.0152(4) 0.9543(2) 0.0427(8) Uani 1 1 d .
C18 C 0.7028(4) 0.0904(4) 0.9089(2) 0.0499(9) Uani 1 1 d .
H18A H 0.6820 0.1745 0.9228 0.060 Uiso 1 1 calc R
C19 C 0.7347(5) 0.0707(5) 0.8434(3) 0.0608(12) Uani 1 1 d .
H19A H 0.7340 0.1413 0.8127 0.073 Uiso 1 1 calc R
C20 C 0.7678(5) -0.0541(6) 0.8232(3) 0.0692(14) Uani 1 1 d .
H20A H 0.7882 -0.0674 0.7787 0.083 Uiso 1 1 calc R
C21 C 0.7707(6) -0.1593(6) 0.8690(4) 0.0698(15) Uani 1 1 d .
H21A H 0.7959 -0.2423 0.8554 0.084 Uiso 1 1 calc R
C22 C 0.7363(5) -0.1425(4) 0.9353(3) 0.0545(10) Uani 1 1 d .
H22A H 0.7363 -0.2133 0.9658 0.065 Uiso 1 1 calc R
C23 C 0.2004(5) 0.1893(3) 0.8516(3) 0.0443(9) Uani 1 1 d .
C24 C 0.3343(6) 0.1767(4) 0.8310(3) 0.0534(11) Uani 1 1 d .
H24A H 0.4210 0.1534 0.8643 0.064 Uiso 1 1 calc R
C25 C 0.3387(7) 0.1989(5) 0.7602(3) 0.0667(13) Uani 1 1 d .
H25A H 0.4287 0.1906 0.7465 0.080 Uiso 1 1 calc R
C26 C 0.2147(8) 0.2321(5) 0.7114(3) 0.0745(15) Uani 1 1 d .
H26A H 0.2189 0.2471 0.6643 0.089 Uiso 1 1 calc R
C27 C 0.0808(7) 0.2440(6) 0.7314(3) 0.0766(15) Uani 1 1 d .
H27A H -0.0055 0.2659 0.6974 0.092 Uiso 1 1 calc R
C28 C 0.0737(6) 0.2238(5) 0.8011(3) 0.0631(13) Uani 1 1 d .
H28A H -0.0168 0.2334 0.8142 0.076 Uiso 1 1 calc R
C29 C 0.6523(5) 0.4593(4) 0.9620(3) 0.0486(9) Uani 1 1 d .
C30 C 0.7952(5) 0.4968(5) 0.9964(3) 0.0645(13) Uani 1 1 d .
H30A H 0.8167 0.5133 1.0452 0.077 Uiso 1 1 calc R
C31 C 0.9048(7) 0.5101(6) 0.9607(5) 0.089(2) Uani 1 1 d .
H31A H 1.0005 0.5349 0.9850 0.107 Uiso 1 1 calc R
C32 C 0.8750(8) 0.4871(6) 0.8894(6) 0.101(3) Uani 1 1 d .
H32A H 0.9513 0.4947 0.8654 0.121 Uiso 1 1 calc R
C33 C 0.7312(9) 0.4521(5) 0.8513(4) 0.089(2) Uani 1 1 d .
H33A H 0.7113 0.4386 0.8022 0.107 Uiso 1 1 calc R
C34 C 0.6153(6) 0.4375(4) 0.8889(3) 0.0615(12) Uani 1 1 d .
H34A H 0.5186 0.4142 0.8652 0.074 Uiso 1 1 calc R
Cl1 Cl 0.13323(18) 0.71459(14) 0.13644(7) 0.0706(3) Uani 1 1 d .
O1 O 0.2296(6) 0.6335(5) 0.1105(3) 0.0996(14) Uani 1 1 d .
O2 O 0.0163(11) 0.7520(11) 0.0840(5) 0.232(6) Uani 1 1 d .
O3 O 0.0557(19) 0.6315(13) 0.1725(9) 0.293(8) Uani 1 1 d .
O4 O 0.1852(11) 0.8015(13) 0.1838(8) 0.281(10) Uani 1 1 d .

loop_
_atom_site_aniso_label
_atom_site_aniso_U_11
_atom_site_aniso_U_22
_atom_site_aniso_U_33
_atom_site_aniso_U_23
_atom_site_aniso_U_13
_atom_site_aniso_U_12
Ag1 0.05406(19) 0.04934(16) 0.04862(17) 0.00084(14) 0.01133(13) 0.00001(16)
S1 0.0420(5) 0.0422(5) 0.0408(5) -0.0002(4) 0.0082(4) -0.0025(4)
S2 0.0366(5) 0.0503(5) 0.0539(6) 0.0046(4) 0.0118(4) 0.0024(4)
S3 0.0455(6) 0.0445(5) 0.0545(6) -0.0023(4) 0.0114(5) 0.0032(4)
S4 0.0546(6) 0.0442(5) 0.0604(7) 0.0107(5) 0.0113(5) -0.0031(4)
C1 0.042(2) 0.050(2) 0.058(3) -0.0115(18) 0.004(2) 0.0026(17)
C2 0.043(2) 0.057(3) 0.059(3) -0.0041(19) 0.008(2) 0.0057(17)
C3 0.045(2) 0.056(3) 0.051(3) 0.0026(17) 0.010(2) 0.0063(17)
C4 0.042(2) 0.056(2) 0.050(3) 0.0007(19) 0.004(2) 0.0050(17)
C5 0.044(2) 0.056(2) 0.046(2) 0.0043(18) 0.0050(18) 0.0090(18)
C6 0.038(2) 0.050(2) 0.068(3) 0.005(2) 0.014(2) -0.0064(17)
C7 0.040(2) 0.041(2) 0.069(3) 0.0048(18) 0.0124(19) -0.0054(16)
C8 0.040(2) 0.044(2) 0.062(3) 0.007(2) 0.0116(19) -0.0037(17)
C9 0.048(2) 0.041(2) 0.070(3) 0.0020(18) 0.014(2) -0.0026(16)
C10 0.049(2) 0.044(2) 0.071(3) 0.0034(19) 0.016(2) -0.0034(17)
C11 0.046(2) 0.045(2) 0.034(2) -0.0007(16) 0.0055(16) -0.0019(17)
C12 0.058(3) 0.050(2) 0.066(3) 0.001(2) -0.009(2) -0.005(2)
C13 0.070(3) 0.051(3) 0.082(4) -0.005(2) -0.006(3) -0.013(2)
C14 0.048(3) 0.075(3) 0.062(3) -0.012(2) -0.005(2) -0.004(2)
C15 0.051(3) 0.062(3) 0.052(3) 0.0035(19) 0.003(2) 0.016(2)
C16 0.052(2) 0.048(2) 0.050(2) -0.001(2) 0.011(2) 0.0016(19)
C17 0.0278(18) 0.045(2) 0.054(2) -0.0020(17) 0.0048(16) 0.0008(15)
C18 0.041(2) 0.053(2) 0.053(2) 0.0016(18) 0.0072(18) 0.0046(17)
C19 0.051(3) 0.080(3) 0.050(3) 0.008(2) 0.010(2) 0.003(2)
C20 0.048(3) 0.101(4) 0.058(3) -0.020(3) 0.011(2) -0.008(3)
C21 0.056(3) 0.072(3) 0.081(4) -0.039(3) 0.015(3) -0.007(2)
C22 0.046(2) 0.044(2) 0.073(3) -0.008(2) 0.013(2) -0.0010(18)
C23 0.043(2) 0.0348(19) 0.052(3) -0.0007(15) 0.0055(19) 0.0002(14)
C24 0.045(2) 0.055(3) 0.059(3) -0.0005(19) 0.011(2) -0.0036(18)
C25 0.069(3) 0.069(3) 0.065(3) -0.002(2) 0.022(3) -0.009(2)
C26 0.100(4) 0.058(3) 0.060(3) 0.001(2) 0.009(3) -0.016(3)
C27 0.072(4) 0.081(4) 0.067(3) 0.016(3) -0.005(3) 0.002(3)
C28 0.047(3) 0.067(3) 0.070(3) 0.009(3) 0.003(2) 0.008(2)
C29 0.044(2) 0.0358(19) 0.066(3) 0.0074(18) 0.0133(19) -0.0007(16)
C30 0.051(3) 0.053(2) 0.084(4) 0.008(2) 0.004(2) -0.005(2)
C31 0.055(3) 0.078(4) 0.138(7) 0.021(4) 0.032(4) 0.002(3)
C32 0.070(4) 0.068(4) 0.186(9) 0.021(4) 0.073(5) 0.010(3)
C33 0.142(7) 0.052(3) 0.089(4) 0.009(3) 0.061(5) 0.009(3)
C34 0.069(3) 0.046(2) 0.069(3) 0.004(2) 0.015(3) 0.002(2)
Cl1 0.0847(9) 0.0721(8) 0.0526(7) -0.0092(6) 0.0115(6) 0.0197(7)
O1 0.114(4) 0.085(3) 0.111(4) 0.007(3) 0.048(3) 0.038(3)
O2 0.208(10) 0.206(8) 0.217(10) -0.073(8) -0.083(8) 0.130(8)
O3 0.44(2) 0.206(11) 0.335(17) 0.042(12) 0.300(17) 0.086(13)
O4 0.127(7) 0.326(16) 0.370(18) -0.270(15) 0.020(8) -0.022(7)

loop_
_atom_type_symbol
_atom_type_description
_atom_type_scat_dispersion_real
_atom_type_scat_dispersion_imag
_atom_type_scat_source
C C 0.0033 0.0016 'International Tables Vol C Tables 4.2.6.8 and 6.1.1.4'
H H 0.0000 0.0000 'International Tables Vol C Tables 4.2.6.8 and 6.1.1.4'
O O 0.0106 0.0060 'International Tables Vol C Tables 4.2.6.8 and 6.1.1.4'
Cl Cl 0.1484 0.1585 'International Tables Vol C Tables 4.2.6.8 and 6.1.1.4'
Ag Ag -0.8971 1.1015 'International Tables Vol C Tables 4.2.6.8 and 6.1.1.4'
S S 0.1246 0.1234 'International Tables Vol C Tables 4.2.6.8 and 6.1.1.4'

loop_
_geom_angle_atom_site_label_1
_geom_angle_atom_site_label_2
_geom_angle_atom_site_label_3
_geom_angle
_geom_angle_site_symmetry_1
_geom_angle_site_symmetry_3
S4 Ag1 S2 122.20(4) . .
S4 Ag1 S3 105.25(4) . .
S2 Ag1 S3 120.93(4) . .
S4 Ag1 S1 98.27(3) . .
S2 Ag1 S1 99.60(3) . .
S3 Ag1 S1 106.62(4) . .
C11 S1 C1 103.9(2) . .
C11 S1 Ag1 101.62(13) . .
C1 S1 Ag1 109.68(17) . .
C17 S2 C5 100.76(19) . .
C17 S2 Ag1 108.29(13) . .
C5 S2 Ag1 117.31(15) . .
C23 S3 C6 101.8(2) . .
C23 S3 Ag1 109.24(15) . .
C6 S3 Ag1 106.30(15) . .
C29 S4 C10 103.9(2) . .
C29 S4 Ag1 112.38(14) . .
C10 S4 Ag1 109.78(14) . .
C2 C1 S1 110.4(3) . .
C3 C2 C1 113.7(4) . .
C2 C3 C4 111.8(4) . 1_455
C5 C4 C3 110.6(3) . 1_655
C4 C5 S2 115.7(3) . .
C7 C6 S3 114.5(3) . .
C6 C7 C8 114.5(3) . .
C9 C8 C7 110.3(3) . .
C8 C9 C10 113.9(4) . 1_545
C9 C10 S4 111.9(3) 1_565 .
C12 C11 C16 119.2(4) . .
C12 C11 S1 124.3(3) . .
C16 C11 S1 116.3(3) . .
C11 C12 C13 119.7(4) . .
C14 C13 C12 120.6(5) . .
C13 C14 C15 120.7(5) . .
C14 C15 C16 120.4(4) . .
C15 C16 C11 119.4(4) . .
C18 C17 C22 121.1(4) . .
C18 C17 S2 121.5(3) . .
C22 C17 S2 117.5(3) . .
C19 C18 C17 120.0(4) . .
C18 C19 C20 120.0(5) . .
C21 C20 C19 120.3(5) . .
C20 C21 C22 120.9(5) . .
C21 C22 C17 117.7(5) . .
C28 C23 C24 118.9(5) . .
C28 C23 S3 119.9(4) . .
C24 C23 S3 121.2(4) . .
C23 C24 C25 119.8(5) . .
C26 C25 C24 120.8(5) . .
C25 C26 C27 119.7(5) . .
C28 C27 C26 120.6(5) . .
C27 C28 C23 120.1(5) . .
C30 C29 C34 120.8(5) . .
C30 C29 S4 116.8(4) . .
C34 C29 S4 122.4(4) . .
C31 C30 C29 121.5(6) . .
C30 C31 C32 119.9(7) . .
C31 C32 C33 121.1(6) . .
C32 C33 C34 119.1(7) . .
C29 C34 C33 117.5(6) . .
O4 Cl1 O2 116.0(8) . .
O4 Cl1 O1 120.3(5) . .
O2 Cl1 O1 111.3(5) . .
O4 Cl1 O3 102.4(11) . .
O2 Cl1 O3 97.6(10) . .
O1 Cl1 O3 105.2(5) . .

loop_
_geom_bond_atom_site_label_1
_geom_bond_atom_site_label_2
_geom_bond_distance
_geom_bond_site_symmetry_2
Ag1 S4 2.5863(12) .
Ag1 S2 2.5935(11) .
Ag1 S3 2.6255(12) .
Ag1 S1 2.6726(11) .
S1 C11 1.778(4) .
S1 C1 1.831(4) .
S2 C17 1.783(4) .
S2 C5 1.824(4) .
S3 C23 1.783(5) .
S3 C6 1.835(4) .
S4 C29 1.776(4) .
S4 C10 1.824(5) .
C1 C2 1.527(6) .
C2 C3 1.507(6) .
C3 C4 1.534(6) 1_455
C4 C5 1.517(6) .
C4 C3 1.534(6) 1_655
C6 C7 1.481(6) .
C7 C8 1.527(6) .
C8 C9 1.510(6) .
C9 C10 1.512(5) 1_545
C10 C9 1.512(5) 1_565
C11 C12 1.381(7) .
C11 C16 1.408(7) .
C12 C13 1.394(7) .
C13 C14 1.355(7) .
C14 C15 1.368(6) .
C15 C16 1.385(7) .
C17 C18 1.387(6) .
C17 C22 1.404(6) .
C18 C19 1.376(7) .
C19 C20 1.384(8) .
C20 C21 1.384(9) .
C21 C22 1.396(8) .
C23 C28 1.377(7) .
C23 C24 1.387(7) .
C24 C25 1.393(8) .
C25 C26 1.340(9) .
C26 C27 1.379(9) .
C27 C28 1.376(8) .
C29 C30 1.381(7) .
C29 C34 1.387(7) .
C30 C31 1.354(9) .
C31 C32 1.357(11) .
C32 C33 1.400(11) .
C33 C34 1.430(8) .
Cl1 O4 1.280(7) .
Cl1 O2 1.346(7) .
Cl1 O1 1.388(4) .
Cl1 O3 1.392(12) .
